data_7700912
loop_
_publ_author_name
'Reed, William R.'
'Dunstan, Maja A.'
'Gable, Robert W.'
'Phonsri, Wasinee'
'Murray, Keith S.'
'Mole, Richard A.'
'Boskovic, Colette'

_publ_section_title
;
 Tetraoxolene-bridged rare-earth complexes: a radical-bridged dinuclear Dy
 single-molecule magnet.
;
_journal_issue 41
_journal_name_full 'Dalton transactions (Cambridge, England : 2003)'
_journal_page_first 15635
_journal_page_last 15645
_journal_paper_doi 10.1039/c9dt01320b
_journal_volume 48
_journal_year 2019
_chemical_formula_moiety 'C42 H40 B4 Br2 N24 O4 Y2, 2(C H2 Cl2)'
_chemical_formula_sum 'C44 H44 B4 Br2 Cl4 N24 O4 Y2'
_chemical_formula_weight 1495.71
_space_group_crystal_system monoclinic
_space_group_IT_number 14
_space_group_name_Hall '-P 2yn'
_space_group_name_H-M_alt 'P 1 21/n 1'
_symmetry_space_group_name_Hall '-P 2yn'
_symmetry_space_group_name_H-M 'P 1 21/n 1'
_atom_sites_solution_hydrogens geom
_atom_sites_solution_primary dual
_audit_creation_date 2018-11-29
_audit_creation_method
;
Olex2 1.2
(compiled May 18 2018 14:05:52 for OlexSys, GUI svn.r5506)
;
_audit_update_record
;
2019-03-27 deposited with the CCDC.    2019-08-21 downloaded from the CCDC.
;
_cell_angle_alpha 90
_cell_angle_beta 107.921(3)
_cell_angle_gamma 90
_cell_formula_units_Z 2
_cell_length_a 14.0880(4)
_cell_length_b 15.0798(3)
_cell_length_c 14.8048(3)
_cell_measurement_reflns_used 12234
_cell_measurement_temperature 100.01(10)
_cell_measurement_theta_max 30.8060
_cell_measurement_theta_min 2.6990
_cell_volume 2992.59(13)
_computing_cell_refinement 'CrysAlisPro 1.171.39.46 (Rigaku OD, 2018)'
_computing_data_collection 'CrysAlisPro 1.171.39.46 (Rigaku OD, 2018)'
_computing_data_reduction 'CrysAlisPro 1.171.39.46 (Rigaku OD, 2018)'
_computing_molecular_graphics 'Olex2 (Dolomanov et al., 2009)'
_computing_publication_material 'Olex2 (Dolomanov et al., 2009)'
_computing_structure_refinement 'ShelXL (Sheldrick, 2015)'
_computing_structure_solution 'ShelXT (Sheldrick, 2015)'
_diffrn_ambient_environment N~2~
_diffrn_ambient_temperature 100.01(10)
_diffrn_detector 'CCD plate'
_diffrn_detector_type HyPix
_diffrn_measured_fraction_theta_full 0.994
_diffrn_measured_fraction_theta_max 0.942
_diffrn_measurement_details
;
List of Runs (angles in degrees, time in seconds):

  # Type    Start    End  Width  t~exp~   \w     \q     \k     \f   Frames
#--------------------------------------------------------------------------
  1  \w    -77.00  -7.00   0.50   38.65    --   -5.27 -55.00 -48.00  140
  2  \w    -26.00  16.00   0.50   38.65    --   -5.27 -99.00   0.00   84
  3  \w    -26.00  27.00   0.50   38.65    --   -5.27 -99.00-180.00  106
  4  \w     -7.00  63.00   0.50   38.65    --   -5.27  55.00  94.00  140
;
_diffrn_measurement_device 'four-circle diffractometer'
_diffrn_measurement_device_type 'XtaLAB Synergy, Dualflex, HyPix'
_diffrn_measurement_method '\w scans'
_diffrn_orient_matrix_type 'CrysAlisPro convention (1999,Acta A55,543-557)'
_diffrn_orient_matrix_UB_11 0.0406597000
_diffrn_orient_matrix_UB_12 0.0283756000
_diffrn_orient_matrix_UB_13 0.0016048000
_diffrn_orient_matrix_UB_21 0.0032646000
_diffrn_orient_matrix_UB_22 0.0125259000
_diffrn_orient_matrix_UB_23 0.0470281000
_diffrn_orient_matrix_UB_31 0.0337095000
_diffrn_orient_matrix_UB_32 -0.0353784000
_diffrn_orient_matrix_UB_33 0.0179425000
_diffrn_radiation_monochromator mirror
_diffrn_radiation_probe x-ray
_diffrn_radiation_type MoK\a
_diffrn_radiation_wavelength 0.71073
_diffrn_reflns_av_R_equivalents 0.0272
_diffrn_reflns_av_unetI/netI 0.0290
_diffrn_reflns_Laue_measured_fraction_full 0.994
_diffrn_reflns_Laue_measured_fraction_max 0.942
_diffrn_reflns_limit_h_max 14
_diffrn_reflns_limit_h_min -17
_diffrn_reflns_limit_k_max 19
_diffrn_reflns_limit_k_min -16
_diffrn_reflns_limit_l_max 19
_diffrn_reflns_limit_l_min -18
_diffrn_reflns_number 23599
_diffrn_reflns_point_group_measured_fraction_full 0.994
_diffrn_reflns_point_group_measured_fraction_max 0.942
_diffrn_reflns_theta_full 25.242
_diffrn_reflns_theta_max 28.282
_diffrn_reflns_theta_min 2.398
_diffrn_source 'micro-focus sealed X-ray tube'
_diffrn_source_type 'PhotonJet (Mo) X-ray Source'
_exptl_absorpt_coefficient_mu 3.507
_exptl_absorpt_correction_T_max 1.000
_exptl_absorpt_correction_T_min 0.620
_exptl_absorpt_correction_type gaussian
_exptl_absorpt_process_details
;
CrysAlisPro 1.171.39.46 (Rigaku Oxford Diffraction, 2018)
Numerical absorption correction based on gaussian integration over
            a multifaceted crystal model
Empirical absorption correction using spherical harmonics,
 implemented in SCALE3 ABSPACK scaling algorithm.
;
_exptl_crystal_colour purple
_exptl_crystal_density_diffrn 1.660
_exptl_crystal_description plate
_exptl_crystal_F_000 1488
_exptl_crystal_recrystallization_method 'crystallized by slow evaporation of dichloromethane/ethanol'
_exptl_crystal_size_max 0.278
_exptl_crystal_size_mid 0.101
_exptl_crystal_size_min 0.044
_refine_diff_density_max 0.591
_refine_diff_density_min -0.576
_refine_diff_density_rms 0.076
_refine_ls_extinction_method none
_refine_ls_goodness_of_fit_ref 1.058
_refine_ls_hydrogen_treatment constr
_refine_ls_matrix_type full
_refine_ls_number_parameters 379
_refine_ls_number_reflns 7000
_refine_ls_number_restraints 0
_refine_ls_restrained_S_all 1.058
_refine_ls_R_factor_all 0.0352
_refine_ls_R_factor_gt 0.0282
_refine_ls_shift/su_max 0.002
_refine_ls_shift/su_mean 0.000
_refine_ls_structure_factor_coef Fsqd
_refine_ls_weighting_details 'w=1/[\s^2^(Fo^2^)+(0.0349P)^2^+2.1812P] where P=(Fo^2^+2Fc^2^)/3'
_refine_ls_weighting_scheme calc
_refine_ls_wR_factor_gt 0.0685
_refine_ls_wR_factor_ref 0.0708
_reflns_Friedel_coverage 0.000
_reflns_number_gt 6101
_reflns_number_total 7000
_reflns_threshold_expression 'I > 2\s(I)'
_cod_data_source_file c9dt01320b2.cif
_cod_data_source_block 2-Y
_cod_depositor_comments 'Adding full bibliography for 7700911--7700914.cif.'
_cod_original_cell_volume 2992.60(13)
_cod_database_code 7700912
_shelx_shelxl_version_number 2018/3
_chemical_oxdiff_formula 'C44 H44 B4 Br2 Cl4 N24 O4 Y2'
_chemical_oxdiff_usercomment 'Purple plate xtal - Will'
_shelx_space_group_comment
;
The symmetry employed for this shelxl refinement is uniquely defined
by the following loop, which should always be used as a source of
symmetry information in preference to the above space-group names.
They are only intended as comments.
;
_shelx_estimated_absorpt_t_max 0.861
_shelx_estimated_absorpt_t_min 0.442
_reflns_odcompleteness_completeness 73.34
_reflns_odcompleteness_iscentric 1
_reflns_odcompleteness_theta 31.70
_olex2_refinement_description
;
1. Fixed Uiso
 At 1.2 times of:
  All B(H) groups, All C(H) groups, All C(H,H) groups
2.a Ternary CH refined with riding coordinates:
 B1(H1A), B2(H2A)
2.b Secondary CH2 refined with riding coordinates:
 C22(H22A,H22B)
2.c Aromatic/amide H refined with riding coordinates:
 C1(H1), C2(H2), C3(H3), C4(H4), C5(H5), C6(H6), C7(H7), C8(H8), C9(H9),
 C10(H10), C11(H11), C12(H12), C13(H13), C14(H14), C15(H15), C16(H16), C17(H17),
  C18(H18)
;
_olex2_submission_special_instructions 'No special instructions were received'
_oxdiff_exptl_absorpt_empirical_details
;
Empirical correction (ABSPACK) includes:
- Absorption correction using spherical harmonics
- Frame scaling
;
_oxdiff_exptl_absorpt_empirical_full_max 3.764
_oxdiff_exptl_absorpt_empirical_full_min 0.578

loop_
_space_group_symop_operation_xyz
'x, y, z'
'-x+1/2, y+1/2, -z+1/2'
'-x, -y, -z'
'x-1/2, -y-1/2, z-1/2'

loop_
_atom_site_label
_atom_site_type_symbol
_atom_site_fract_x
_atom_site_fract_y
_atom_site_fract_z
_atom_site_U_iso_or_equiv
_atom_site_adp_type
_atom_site_occupancy
_atom_site_site_symmetry_order
_atom_site_calc_flag
_atom_site_refinement_flags_posn
Y1 Y 0.58310(2) 0.37020(2) 0.27586(2) 0.01183(6) Uani 1 1 d .
Br1 Br 0.42697(2) 0.67666(2) 0.35940(2) 0.01953(6) Uani 1 1 d .
O1 O 0.53038(11) 0.50289(9) 0.32968(9) 0.0146(3) Uani 1 1 d .
O2 O 0.57378(11) 0.35910(9) 0.43177(10) 0.0158(3) Uani 1 1 d .
N1 N 0.39969(13) 0.38890(11) 0.19938(12) 0.0167(3) Uani 1 1 d .
N2 N 0.33973(13) 0.32066(11) 0.15348(12) 0.0171(3) Uani 1 1 d .
N3 N 0.51641(14) 0.22318(11) 0.29408(12) 0.0181(4) Uani 1 1 d .
N4 N 0.43677(14) 0.18409(11) 0.22934(12) 0.0189(4) Uani 1 1 d .
N5 N 0.53481(13) 0.30024(11) 0.11330(12) 0.0160(3) Uani 1 1 d .
N6 N 0.45388(14) 0.24632(11) 0.07791(12) 0.0172(4) Uani 1 1 d .
N7 N 0.63605(13) 0.47584(11) 0.17804(12) 0.0146(3) Uani 1 1 d .
N8 N 0.73047(13) 0.47491(11) 0.17118(12) 0.0158(3) Uani 1 1 d .
N9 N 0.72718(13) 0.28671(11) 0.26262(12) 0.0166(3) Uani 1 1 d .
N10 N 0.80546(14) 0.32899(11) 0.24425(12) 0.0176(4) Uani 1 1 d .
N11 N 0.74130(13) 0.44275(11) 0.38169(12) 0.0157(3) Uani 1 1 d .
N12 N 0.81712(13) 0.46410(11) 0.34577(12) 0.0173(3) Uani 1 1 d .
C1 C 0.33921(16) 0.45905(14) 0.19162(15) 0.0196(4) Uani 1 1 d .
H1 H 0.360543 0.516067 0.217139 0.024 Uiso 1 1 calc R
C2 C 0.24099(17) 0.43744(15) 0.14124(15) 0.0226(5) Uani 1 1 d .
H2 H 0.184162 0.475055 0.126026 0.027 Uiso 1 1 calc R
C3 C 0.24489(16) 0.34936(15) 0.11851(15) 0.0212(4) Uani 1 1 d .
H3 H 0.189611 0.314399 0.083758 0.025 Uiso 1 1 calc R
C4 C 0.54627(17) 0.16616(14) 0.36679(15) 0.0212(4) Uani 1 1 d .
H4 H 0.600388 0.176253 0.422773 0.025 Uiso 1 1 calc R
C5 C 0.48733(18) 0.09017(15) 0.34928(17) 0.0267(5) Uani 1 1 d .
H5 H 0.493135 0.039670 0.388982 0.032 Uiso 1 1 calc R
C6 C 0.41883(18) 0.10452(15) 0.26165(17) 0.0246(5) Uani 1 1 d .
H6 H 0.367300 0.064743 0.229260 0.030 Uiso 1 1 calc R
C7 C 0.57986(17) 0.30396(14) 0.04611(14) 0.0185(4) Uani 1 1 d .
H7 H 0.639008 0.336646 0.051540 0.022 Uiso 1 1 calc R
C8 C 0.52890(17) 0.25368(14) -0.03306(15) 0.0214(4) Uani 1 1 d .
H8 H 0.545552 0.245614 -0.090011 0.026 Uiso 1 1 calc R
C9 C 0.44917(18) 0.21838(14) -0.01025(15) 0.0212(4) Uani 1 1 d .
H9 H 0.399317 0.180801 -0.049652 0.025 Uiso 1 1 calc R
C10 C 0.58194(16) 0.52582(13) 0.10576(14) 0.0164(4) Uani 1 1 d .
H10 H 0.513149 0.538865 0.093465 0.020 Uiso 1 1 calc R
C11 C 0.63968(17) 0.55607(14) 0.05114(14) 0.0195(4) Uani 1 1 d .
H11 H 0.618972 0.592025 -0.004165 0.023 Uiso 1 1 calc R
C12 C 0.73311(17) 0.52265(13) 0.09456(14) 0.0186(4) Uani 1 1 d .
H12 H 0.790157 0.531501 0.074270 0.022 Uiso 1 1 calc R
C13 C 0.73805(18) 0.20002(14) 0.24606(15) 0.0210(4) Uani 1 1 d .
H13 H 0.693911 0.154635 0.252719 0.025 Uiso 1 1 calc R
C14 C 0.82186(19) 0.18577(15) 0.21812(16) 0.0259(5) Uani 1 1 d .
H14 H 0.846012 0.130824 0.202669 0.031 Uiso 1 1 calc R
C15 C 0.86269(18) 0.26876(15) 0.21758(15) 0.0235(5) Uani 1 1 d .
H15 H 0.921357 0.281515 0.201181 0.028 Uiso 1 1 calc R
C16 C 0.76403(16) 0.48305(14) 0.46682(15) 0.0200(4) Uani 1 1 d .
H16 H 0.724508 0.479826 0.508410 0.024 Uiso 1 1 calc R
C17 C 0.85312(17) 0.53009(15) 0.48590(16) 0.0236(5) Uani 1 1 d .
H17 H 0.885581 0.563768 0.540977 0.028 Uiso 1 1 calc R
C18 C 0.88370(16) 0.51680(14) 0.40677(16) 0.0215(4) Uani 1 1 d .
H18 H 0.942113 0.540920 0.397088 0.026 Uiso 1 1 calc R
C19 C 0.51221(15) 0.50574(13) 0.40729(13) 0.0139(4) Uani 1 1 d .
C20 C 0.46898(15) 0.57757(12) 0.43998(14) 0.0144(4) Uani 1 1 d .
C21 C 0.54102(15) 0.42205(13) 0.46938(13) 0.0134(4) Uani 1 1 d .
B1 B 0.38100(18) 0.22984(15) 0.13456(16) 0.0187(5) Uani 1 1 d .
H1A H 0.324928 0.191288 0.097094 0.022 Uiso 1 1 calc R
B2 B 0.81838(19) 0.43059(16) 0.24838(17) 0.0186(5) Uani 1 1 d .
H2A H 0.883044 0.446816 0.237966 0.022 Uiso 1 1 calc R
Cl1 Cl 0.27797(8) 0.16269(5) 0.44359(8) 0.0622(3) Uani 1 1 d .
Cl2 Cl 0.26934(8) 0.33959(6) 0.36131(6) 0.0637(3) Uani 1 1 d .
C22 C 0.3096(4) 0.2744(2) 0.4625(2) 0.0697(12) Uani 1 1 d .
H22A H 0.280601 0.297973 0.510659 0.084 Uiso 1 1 calc R
H22B H 0.383050 0.279383 0.488802 0.084 Uiso 1 1 calc R

loop_
_atom_site_aniso_label
_atom_site_aniso_U_11
_atom_site_aniso_U_22
_atom_site_aniso_U_33
_atom_site_aniso_U_23
_atom_site_aniso_U_13
_atom_site_aniso_U_12
Y1 0.01510(10) 0.01237(9) 0.00921(9) -0.00130(6) 0.00547(7) -0.00013(6)
Br1 0.02917(12) 0.01607(10) 0.01706(10) 0.00438(7) 0.01258(9) 0.00603(8)
O1 0.0184(7) 0.0151(7) 0.0120(6) -0.0013(5) 0.0074(6) -0.0005(5)
O2 0.0217(8) 0.0148(7) 0.0133(7) -0.0019(5) 0.0087(6) 0.0010(5)
N1 0.0180(9) 0.0182(8) 0.0140(8) -0.0015(6) 0.0051(7) -0.0004(6)
N2 0.0174(9) 0.0205(9) 0.0134(8) 0.0002(6) 0.0045(7) -0.0028(7)
N3 0.0231(9) 0.0169(8) 0.0137(8) -0.0020(6) 0.0046(7) -0.0032(7)
N4 0.0226(9) 0.0178(9) 0.0164(9) -0.0010(6) 0.0063(7) -0.0046(7)
N5 0.0194(9) 0.0165(8) 0.0122(8) -0.0019(6) 0.0048(7) -0.0014(6)
N6 0.0234(9) 0.0143(8) 0.0123(8) -0.0030(6) 0.0031(7) -0.0029(7)
N7 0.0158(8) 0.0149(8) 0.0134(8) 0.0001(6) 0.0050(7) 0.0002(6)
N8 0.0174(9) 0.0177(8) 0.0136(8) 0.0011(6) 0.0068(7) 0.0000(6)
N9 0.0202(9) 0.0154(8) 0.0145(8) -0.0001(6) 0.0058(7) 0.0021(7)
N10 0.0189(9) 0.0205(9) 0.0148(8) 0.0029(6) 0.0074(7) 0.0045(7)
N11 0.0152(8) 0.0181(8) 0.0136(8) -0.0003(6) 0.0044(7) -0.0006(6)
N12 0.0165(9) 0.0180(8) 0.0165(8) 0.0032(6) 0.0038(7) 0.0009(6)
C1 0.0212(11) 0.0205(10) 0.0182(10) 0.0005(8) 0.0073(9) 0.0039(8)
C2 0.0204(11) 0.0311(12) 0.0178(10) 0.0045(8) 0.0081(9) 0.0056(9)
C3 0.0168(11) 0.0308(11) 0.0156(10) 0.0048(8) 0.0044(8) -0.0035(8)
C4 0.0264(12) 0.0207(11) 0.0168(10) 0.0033(8) 0.0070(9) 0.0016(8)
C5 0.0296(13) 0.0220(11) 0.0294(12) 0.0084(9) 0.0100(10) -0.0009(9)
C6 0.0259(12) 0.0200(11) 0.0285(12) 0.0027(9) 0.0092(10) -0.0060(8)
C7 0.0220(11) 0.0199(10) 0.0152(10) -0.0008(7) 0.0082(8) 0.0023(8)
C8 0.0281(12) 0.0227(11) 0.0134(10) -0.0037(8) 0.0063(9) 0.0044(8)
C9 0.0300(12) 0.0173(10) 0.0142(10) -0.0047(7) 0.0036(9) 0.0000(8)
C10 0.0177(10) 0.0158(9) 0.0143(9) -0.0002(7) 0.0030(8) 0.0011(7)
C11 0.0264(11) 0.0184(10) 0.0127(9) 0.0027(7) 0.0045(8) -0.0018(8)
C12 0.0240(11) 0.0176(10) 0.0158(10) 0.0010(7) 0.0085(9) -0.0034(8)
C13 0.0323(12) 0.0138(10) 0.0161(10) 0.0011(7) 0.0063(9) 0.0049(8)
C14 0.0390(14) 0.0214(11) 0.0196(11) 0.0020(8) 0.0124(10) 0.0136(9)
C15 0.0269(12) 0.0279(12) 0.0189(10) 0.0039(8) 0.0117(9) 0.0118(9)
C16 0.0211(11) 0.0213(10) 0.0172(10) -0.0017(8) 0.0052(9) 0.0008(8)
C17 0.0226(11) 0.0227(11) 0.0213(11) -0.0043(8) 0.0007(9) -0.0026(8)
C18 0.0177(11) 0.0204(10) 0.0229(11) 0.0017(8) 0.0012(9) -0.0028(8)
C19 0.0157(10) 0.0158(9) 0.0106(9) -0.0008(7) 0.0049(7) -0.0014(7)
C20 0.0194(10) 0.0132(9) 0.0122(9) 0.0017(7) 0.0073(8) 0.0010(7)
C21 0.0143(9) 0.0146(9) 0.0126(9) -0.0015(7) 0.0060(7) -0.0012(7)
B1 0.0206(12) 0.0190(11) 0.0150(11) -0.0006(8) 0.0034(9) -0.0054(9)
B2 0.0190(12) 0.0217(12) 0.0168(11) 0.0034(8) 0.0081(9) 0.0022(9)
Cl1 0.0820(7) 0.0411(4) 0.0896(7) -0.0116(4) 0.0648(6) -0.0083(4)
Cl2 0.0965(7) 0.0697(6) 0.0360(4) 0.0164(4) 0.0368(5) 0.0199(5)
C22 0.100(3) 0.050(2) 0.0409(18) 0.0098(15) -0.0054(19) -0.034(2)

loop_
_atom_type_symbol
_atom_type_description
_atom_type_scat_dispersion_real
_atom_type_scat_dispersion_imag
_atom_type_scat_source
C C 0.0033 0.0016 'International Tables Vol C Tables 4.2.6.8 and 6.1.1.4'
H H 0.0000 0.0000 'International Tables Vol C Tables 4.2.6.8 and 6.1.1.4'
B B 0.0013 0.0007 'International Tables Vol C Tables 4.2.6.8 and 6.1.1.4'
Br Br -0.2901 2.4595 'International Tables Vol C Tables 4.2.6.8 and 6.1.1.4'
Cl Cl 0.1484 0.1585 'International Tables Vol C Tables 4.2.6.8 and 6.1.1.4'
N N 0.0061 0.0033 'International Tables Vol C Tables 4.2.6.8 and 6.1.1.4'
O O 0.0106 0.0060 'International Tables Vol C Tables 4.2.6.8 and 6.1.1.4'
Y Y -2.7962 3.5667 'International Tables Vol C Tables 4.2.6.8 and 6.1.1.4'

loop_
_exptl_crystal_face_index_h
_exptl_crystal_face_index_k
_exptl_crystal_face_index_l
_exptl_crystal_face_perp_dist
0 1 1 0.0650
0 -1 -1 0.0650
-1 1 0 0.0475
1 -1 0 0.0475
1 1 0 0.0218
-1 -1 0 0.0218

loop_
_geom_angle_atom_site_label_1
_geom_angle_atom_site_label_2
_geom_angle_atom_site_label_3
_geom_angle
_geom_angle_site_symmetry_1
_geom_angle_site_symmetry_3
O1 Y1 O2 67.11(5) . .
O1 Y1 N1 70.59(5) . .
O1 Y1 N3 123.95(6) . .
O1 Y1 N5 131.09(5) . .
O1 Y1 N7 80.25(5) . .
O1 Y1 N9 145.02(5) . .
O1 Y1 N11 74.58(5) . .
O2 Y1 N1 95.18(5) . .
O2 Y1 N3 71.93(5) . .
O2 Y1 N5 145.54(5) . .
O2 Y1 N7 138.84(5) . .
O2 Y1 N9 109.83(5) . .
O2 Y1 N11 74.32(5) . .
N1 Y1 N5 71.15(6) . .
N1 Y1 N11 144.97(5) . .
N3 Y1 N1 76.95(6) . .
N3 Y1 N5 74.16(6) . .
N3 Y1 N11 127.82(6) . .
N5 Y1 N11 134.08(6) . .
N7 Y1 N1 96.94(6) . .
N7 Y1 N3 149.22(6) . .
N7 Y1 N5 75.32(5) . .
N7 Y1 N9 82.81(6) . .
N7 Y1 N11 73.29(6) . .
N9 Y1 N1 142.16(6) . .
N9 Y1 N3 84.21(6) . .
N9 Y1 N5 72.25(6) . .
N9 Y1 N11 71.30(6) . .
C19 O1 Y1 120.93(12) . .
C21 O2 Y1 121.21(12) . .
N2 N1 Y1 122.24(12) . .
C1 N1 Y1 132.02(14) . .
C1 N1 N2 105.73(17) . .
N1 N2 B1 123.06(17) . .
C3 N2 N1 109.64(17) . .
C3 N2 B1 126.76(18) . .
N4 N3 Y1 124.93(13) . .
C4 N3 Y1 129.16(14) . .
C4 N3 N4 105.90(17) . .
N3 N4 B1 121.58(17) . .
C6 N4 N3 109.85(18) . .
C6 N4 B1 128.57(18) . .
N6 N5 Y1 124.26(12) . .
C7 N5 Y1 129.99(14) . .
C7 N5 N6 105.72(16) . .
N5 N6 B1 120.46(16) . .
C9 N6 N5 110.02(17) . .
C9 N6 B1 129.41(18) . .
N8 N7 Y1 121.64(12) . .
C10 N7 Y1 130.12(14) . .
C10 N7 N8 105.94(16) . .
N7 N8 B2 121.61(16) . .
C12 N8 N7 109.61(17) . .
C12 N8 B2 128.59(18) . .
N10 N9 Y1 120.94(12) . .
C13 N9 Y1 131.08(15) . .
C13 N9 N10 105.76(18) . .
N9 N10 B2 123.11(17) . .
C15 N10 N9 109.51(18) . .
C15 N10 B2 127.27(19) . .
N12 N11 Y1 120.13(12) . .
C16 N11 Y1 132.99(14) . .
C16 N11 N12 105.55(17) . .
N11 N12 B2 121.58(17) . .
C18 N12 N11 110.15(17) . .
C18 N12 B2 128.27(19) . .
N1 C1 H1 124.4 . .
N1 C1 C2 111.19(19) . .
C2 C1 H1 124.4 . .
C1 C2 H2 127.8 . .
C3 C2 C1 104.42(19) . .
C3 C2 H2 127.8 . .
N2 C3 C2 109.01(19) . .
N2 C3 H3 125.5 . .
C2 C3 H3 125.5 . .
N3 C4 H4 124.6 . .
N3 C4 C5 110.9(2) . .
C5 C4 H4 124.6 . .
C4 C5 H5 127.7 . .
C6 C5 C4 104.56(19) . .
C6 C5 H5 127.7 . .
N4 C6 C5 108.8(2) . .
N4 C6 H6 125.6 . .
C5 C6 H6 125.6 . .
N5 C7 H7 124.3 . .
N5 C7 C8 111.3(2) . .
C8 C7 H7 124.3 . .
C7 C8 H8 127.7 . .
C9 C8 C7 104.60(19) . .
C9 C8 H8 127.7 . .
N6 C9 C8 108.35(19) . .
N6 C9 H9 125.8 . .
C8 C9 H9 125.8 . .
N7 C10 H10 124.5 . .
N7 C10 C11 111.03(19) . .
C11 C10 H10 124.5 . .
C10 C11 H11 127.6 . .
C12 C11 C10 104.84(18) . .
C12 C11 H11 127.6 . .
N8 C12 C11 108.57(19) . .
N8 C12 H12 125.7 . .
C11 C12 H12 125.7 . .
N9 C13 H13 124.4 . .
N9 C13 C14 111.1(2) . .
C14 C13 H13 124.4 . .
C13 C14 H14 127.6 . .
C15 C14 C13 104.89(19) . .
C15 C14 H14 127.6 . .
N10 C15 C14 108.7(2) . .
N10 C15 H15 125.6 . .
C14 C15 H15 125.6 . .
N11 C16 H16 124.5 . .
N11 C16 C17 111.1(2) . .
C17 C16 H16 124.5 . .
C16 C17 H17 127.7 . .
C18 C17 C16 104.53(19) . .
C18 C17 H17 127.7 . .
N12 C18 C17 108.7(2) . .
N12 C18 H18 125.7 . .
C17 C18 H18 125.7 . .
O1 C19 C20 125.26(18) . .
O1 C19 C21 115.38(17) . .
C20 C19 C21 119.36(17) . .
C19 C20 Br1 118.59(14) . .
C21 C20 Br1 120.02(14) 3_666 .
C21 C20 C19 121.37(17) 3_666 .
O2 C21 C19 114.79(17) . .
O2 C21 C20 126.14(18) . 3_666
C20 C21 C19 119.06(17) 3_666 .
N2 B1 H1A 109.8 . .
N4 B1 N2 110.22(17) . .
N4 B1 H1A 109.8 . .
N6 B1 N2 107.93(16) . .
N6 B1 N4 109.30(18) . .
N6 B1 H1A 109.8 . .
N8 B2 H2A 109.8 . .
N10 B2 N8 109.91(17) . .
N10 B2 H2A 109.8 . .
N12 B2 N8 108.22(17) . .
N12 B2 N10 109.24(17) . .
N12 B2 H2A 109.8 . .
Cl1 C22 H22A 108.7 . .
Cl1 C22 H22B 108.7 . .
Cl2 C22 Cl1 114.2(2) . .
Cl2 C22 H22A 108.7 . .
Cl2 C22 H22B 108.7 . .
H22A C22 H22B 107.6 . .

loop_
_geom_bond_atom_site_label_1
_geom_bond_atom_site_label_2
_geom_bond_distance
_geom_bond_site_symmetry_2
Y1 O1 2.3569(13) .
Y1 O2 2.3580(14) .
Y1 N1 2.4975(18) .
Y1 N3 2.4551(17) .
Y1 N5 2.5219(16) .
Y1 N7 2.4199(17) .
Y1 N9 2.4472(18) .
Y1 N11 2.5435(17) .
Br1 C20 1.8900(19) .
O1 C19 1.252(2) .
O2 C21 1.258(2) .
N1 N2 1.372(2) .
N1 C1 1.341(3) .
N2 C3 1.347(3) .
N2 B1 1.547(3) .
N3 N4 1.365(2) .
N3 C4 1.340(3) .
N4 C6 1.344(3) .
N4 B1 1.544(3) .
N5 N6 1.367(2) .
N5 C7 1.336(3) .
N6 C9 1.354(3) .
N6 B1 1.533(3) .
N7 N8 1.365(2) .
N7 C10 1.339(3) .
N8 C12 1.354(3) .
N8 B2 1.554(3) .
N9 N10 1.372(3) .
N9 C13 1.347(3) .
N10 C15 1.352(3) .
N10 B2 1.542(3) .
N11 N12 1.370(2) .
N11 C16 1.346(3) .
N12 C18 1.344(3) .
N12 B2 1.533(3) .
C1 H1 0.9500 .
C1 C2 1.394(3) .
C2 H2 0.9500 .
C2 C3 1.375(3) .
C3 H3 0.9500 .
C4 H4 0.9500 .
C4 C5 1.392(3) .
C5 H5 0.9500 .
C5 C6 1.375(3) .
C6 H6 0.9500 .
C7 H7 0.9500 .
C7 C8 1.395(3) .
C8 H8 0.9500 .
C8 C9 1.376(3) .
C9 H9 0.9500 .
C10 H10 0.9500 .
C10 C11 1.389(3) .
C11 H11 0.9500 .
C11 C12 1.371(3) .
C12 H12 0.9500 .
C13 H13 0.9500 .
C13 C14 1.383(3) .
C14 H14 0.9500 .
C14 C15 1.378(3) .
C15 H15 0.9500 .
C16 H16 0.9500 .
C16 C17 1.393(3) .
C17 H17 0.9500 .
C17 C18 1.382(3) .
C18 H18 0.9500 .
C19 C20 1.400(3) .
C19 C21 1.540(3) .
C20 C21 1.392(3) 3_666
B1 H1A 1.0000 .
B2 H2A 1.0000 .
Cl1 C22 1.743(3) .
Cl2 C22 1.735(3) .
C22 H22A 0.9900 .
C22 H22B 0.9900 .

loop_
_geom_hbond_atom_site_label_D
_geom_hbond_atom_site_label_H
_geom_hbond_atom_site_label_A
_geom_hbond_distance_DH
_geom_hbond_distance_HA
_geom_hbond_distance_DA
_geom_hbond_angle_DHA
_geom_hbond_site_symmetry_A
_geom_hbond_publ_flag
C3 H3 Br1 0.95 2.93 3.638(2) 132.6 2_545 yes

loop_
_geom_torsion_atom_site_label_1
_geom_torsion_atom_site_label_2
_geom_torsion_atom_site_label_3
_geom_torsion_atom_site_label_4
_geom_torsion
_geom_torsion_site_symmetry_4
Y1 O1 C19 C20 -171.62(15) .
Y1 O1 C19 C21 8.4(2) .
Y1 O2 C21 C19 -2.1(2) .
Y1 O2 C21 C20 179.14(16) 3_666
Y1 N1 N2 C3 -179.51(13) .
Y1 N1 N2 B1 -7.3(2) .
Y1 N1 C1 C2 179.50(14) .
Y1 N3 N4 C6 -179.09(15) .
Y1 N3 N4 B1 1.3(3) .
Y1 N3 C4 C5 179.21(15) .
Y1 N5 N6 C9 -179.02(13) .
Y1 N5 N6 B1 4.4(2) .
Y1 N5 C7 C8 178.69(14) .
Y1 N7 N8 C12 163.40(13) .
Y1 N7 N8 B2 -21.3(2) .
Y1 N7 C10 C11 -161.56(14) .
Y1 N9 N10 C15 -165.16(13) .
Y1 N9 N10 B2 11.3(2) .
Y1 N9 C13 C14 163.10(15) .
Y1 N11 N12 C18 167.78(13) .
Y1 N11 N12 B2 -11.3(2) .
Y1 N11 C16 C17 -166.17(14) .
O1 Y1 O2 C21 4.46(14) .
O1 Y1 N1 N2 -165.31(15) .
O1 Y1 N1 C1 15.13(18) .
O1 Y1 N3 N4 90.66(16) .
O1 Y1 N3 C4 -87.7(2) .
O1 Y1 N5 N6 -85.59(15) .
O1 Y1 N5 C7 96.48(18) .
O1 Y1 N7 N8 129.92(14) .
O1 Y1 N7 C10 -69.84(17) .
O1 Y1 N9 N10 -37.04(19) .
O1 Y1 N9 C13 162.44(15) .
O1 Y1 N11 N12 -121.02(14) .
O1 Y1 N11 C16 43.71(18) .
O1 C19 C20 Br1 3.7(3) .
O1 C19 C20 C21 -174.61(19) 3_666
O1 C19 C21 O2 -4.1(3) .
O1 C19 C21 C20 174.74(18) 3_666
O2 Y1 O1 C19 -6.98(14) .
O2 Y1 N1 N2 -101.80(14) .
O2 Y1 N1 C1 78.63(19) .
O2 Y1 N3 N4 135.19(17) .
O2 Y1 N3 C4 -43.17(18) .
O2 Y1 N5 N6 25.4(2) .
O2 Y1 N5 C7 -152.49(15) .
O2 Y1 N7 N8 92.68(15) .
O2 Y1 N7 C10 -107.08(17) .
O2 Y1 N9 N10 -115.16(14) .
O2 Y1 N9 C13 84.32(18) .
O2 Y1 N11 N12 168.96(14) .
O2 Y1 N11 C16 -26.31(18) .
N1 Y1 O1 C19 97.66(15) .
N1 Y1 O2 C21 -61.94(15) .
N1 Y1 N3 N4 35.22(16) .
N1 Y1 N3 C4 -143.1(2) .
N1 Y1 N5 N6 -45.37(14) .
N1 Y1 N5 C7 136.70(18) .
N1 Y1 N7 N8 -161.21(14) .
N1 Y1 N7 C10 -0.97(18) .
N1 Y1 N9 N10 116.46(14) .
N1 Y1 N9 C13 -44.1(2) .
N1 Y1 N11 N12 -114.76(14) .
N1 Y1 N11 C16 50.0(2) .
N1 N2 C3 C2 -0.1(2) .
N1 N2 B1 N4 62.2(2) .
N1 N2 B1 N6 -57.1(2) .
N1 C1 C2 C3 0.0(2) .
N2 N1 C1 C2 -0.1(2) .
N3 Y1 O1 C19 39.38(17) .
N3 Y1 O2 C21 -136.38(16) .
N3 Y1 N1 N2 -31.73(14) .
N3 Y1 N1 C1 148.71(19) .
N3 Y1 N5 N6 35.93(14) .
N3 Y1 N5 C7 -142.00(18) .
N3 Y1 N7 N8 -85.11(18) .
N3 Y1 N7 C10 75.1(2) .
N3 Y1 N9 N10 176.43(14) .
N3 Y1 N9 C13 15.92(18) .
N3 Y1 N11 N12 117.70(13) .
N3 Y1 N11 C16 -77.6(2) .
N3 N4 C6 C5 0.1(3) .
N3 N4 B1 N2 -58.6(3) .
N3 N4 B1 N6 59.9(2) .
N3 C4 C5 C6 -0.6(3) .
N4 N3 C4 C5 0.6(3) .
N5 Y1 O1 C19 138.04(14) .
N5 Y1 O2 C21 -125.76(15) .
N5 Y1 N1 N2 45.75(14) .
N5 Y1 N1 C1 -133.81(19) .
N5 Y1 N3 N4 -38.58(15) .
N5 Y1 N3 C4 143.1(2) .
N5 Y1 N7 N8 -92.82(14) .
N5 Y1 N7 C10 67.42(17) .
N5 Y1 N9 N10 101.24(14) .
N5 Y1 N9 C13 -59.28(17) .
N5 Y1 N11 N12 11.99(17) .
N5 Y1 N11 C16 176.72(17) .
N5 N6 C9 C8 0.6(2) .
N5 N6 B1 N2 57.8(2) .
N5 N6 B1 N4 -62.0(2) .
N5 C7 C8 C9 -0.1(2) .
N6 N5 C7 C8 0.5(2) .
N7 Y1 O1 C19 -161.36(15) .
N7 Y1 O2 C21 44.80(18) .
N7 Y1 N1 N2 117.61(14) .
N7 Y1 N1 C1 -61.95(19) .
N7 Y1 N3 N4 -46.3(2) .
N7 Y1 N3 C4 135.31(18) .
N7 Y1 N5 N6 -148.16(16) .
N7 Y1 N5 C7 33.91(17) .
N7 Y1 N9 N10 24.40(14) .
N7 Y1 N9 C13 -136.11(18) .
N7 Y1 N11 N12 -36.79(13) .
N7 Y1 N11 C16 127.94(19) .
N7 N8 C12 C11 0.6(2) .
N7 N8 B2 N10 70.2(2) .
N7 N8 B2 N12 -49.0(2) .
N7 C10 C11 C12 -0.7(2) .
N8 N7 C10 C11 1.0(2) .
N9 Y1 O1 C19 -99.21(16) .
N9 Y1 O2 C21 146.94(14) .
N9 Y1 N1 N2 30.42(19) .
N9 Y1 N1 C1 -149.14(17) .
N9 Y1 N3 N4 -111.74(16) .
N9 Y1 N3 C4 69.90(19) .
N9 Y1 N5 N6 124.82(16) .
N9 Y1 N5 C7 -53.10(17) .
N9 Y1 N7 N8 -19.35(14) .
N9 Y1 N7 C10 140.89(18) .
N9 Y1 N11 N12 51.12(13) .
N9 Y1 N11 C16 -144.15(19) .
N9 N10 C15 C14 0.1(2) .
N9 N10 B2 N8 -63.8(2) .
N9 N10 B2 N12 54.8(2) .
N9 C13 C14 C15 -0.3(3) .
N10 N9 C13 C14 0.4(2) .
N11 Y1 O1 C19 -86.15(15) .
N11 Y1 O2 C21 84.02(15) .
N11 Y1 N1 N2 -171.71(12) .
N11 Y1 N1 C1 8.7(2) .
N11 Y1 N3 N4 -172.63(14) .
N11 Y1 N3 C4 9.0(2) .
N11 Y1 N5 N6 163.70(13) .
N11 Y1 N5 C7 -14.2(2) .
N11 Y1 N7 N8 53.22(14) .
N11 Y1 N7 C10 -146.53(18) .
N11 Y1 N9 N10 -50.34(14) .
N11 Y1 N9 C13 149.15(19) .
N11 N12 C18 C17 1.0(2) .
N11 N12 B2 N8 66.9(2) .
N11 N12 B2 N10 -52.7(2) .
N11 C16 C17 C18 0.4(3) .
N12 N11 C16 C17 0.2(2) .
C1 N1 N2 C3 0.2(2) .
C1 N1 N2 B1 172.31(18) .
C1 C2 C3 N2 0.1(2) .
C3 N2 B1 N4 -127.1(2) .
C3 N2 B1 N6 113.6(2) .
C4 N3 N4 C6 -0.4(2) .
C4 N3 N4 B1 -180.0(2) .
C4 C5 C6 N4 0.3(3) .
C6 N4 B1 N2 121.9(2) .
C6 N4 B1 N6 -119.6(2) .
C7 N5 N6 C9 -0.7(2) .
C7 N5 N6 B1 -177.25(18) .
C7 C8 C9 N6 -0.3(2) .
C9 N6 B1 N2 -118.0(2) .
C9 N6 B1 N4 122.1(2) .
C10 N7 N8 C12 -1.0(2) .
C10 N7 N8 B2 174.27(18) .
C10 C11 C12 N8 0.0(2) .
C12 N8 B2 N10 -115.5(2) .
C12 N8 B2 N12 125.3(2) .
C13 N9 N10 C15 -0.3(2) .
C13 N9 N10 B2 176.13(18) .
C13 C14 C15 N10 0.1(2) .
C15 N10 B2 N8 112.0(2) .
C15 N10 B2 N12 -129.4(2) .
C16 N11 N12 C18 -0.7(2) .
C16 N11 N12 B2 -179.81(18) .
C16 C17 C18 N12 -0.8(2) .
C18 N12 B2 N8 -112.0(2) .
C18 N12 B2 N10 128.3(2) .
C20 C19 C21 O2 175.95(18) .
C20 C19 C21 C20 -5.2(3) 3_666
C21 C19 C20 Br1 -176.27(14) .
C21 C19 C20 C21 5.4(3) 3_666
B1 N2 C3 C2 -171.93(19) .
B1 N4 C6 C5 179.6(2) .
B1 N6 C9 C8 176.8(2) .
B2 N8 C12 C11 -174.24(19) .
B2 N10 C15 C14 -176.14(19) .
B2 N12 C18 C17 -179.99(19) .

loop_
_exptl_oxdiff_crystal_face_indexfrac_h
_exptl_oxdiff_crystal_face_indexfrac_k
_exptl_oxdiff_crystal_face_indexfrac_l
_exptl_oxdiff_crystal_face_x
_exptl_oxdiff_crystal_face_y
_exptl_oxdiff_crystal_face_z
0.0000 1.0000 1.0000 0.0300 0.0596 -0.0174
-0.0000 -1.0000 -1.0000 -0.0300 -0.0596 0.0174
-1.0000 1.0000 0.0000 -0.0123 0.0093 -0.0691
1.0000 -1.0000 -0.0000 0.0123 -0.0093 0.0691
1.0000 1.0000 -0.0000 0.0690 0.0158 -0.0017
-1.0000 -1.0000 0.0000 -0.0690 -0.0158 0.0017

loop_
_smtbx_masks_void_nr
_smtbx_masks_void_average_x
_smtbx_masks_void_average_y
_smtbx_masks_void_average_z
_smtbx_masks_void_volume
_smtbx_masks_void_count_electrons
1 0.029 0.388 0.165 35.8 0.9
2 -0.029 0.612 0.835 35.8 1.6
3 0.471 0.888 0.335 35.8 0.9
4 0.529 0.112 0.665 35.8 1.5
